data_1575761
loop_
_publ_author_name
'Glok, Eduard'
'Werner, Luis'
'Radius, Udo'

_publ_section_title
;
 N-Heterocyclic silylene complexes of nickel(0).
;
_journal_issue 39
_journal_name_full 'Dalton transactions (Cambridge, England : 2003)'
_journal_page_first 14846
_journal_page_last 14861
_journal_paper_doi 10.1039/d5dt01887k
_journal_volume 54
_journal_year 2025
_chemical_formula_moiety 'C48 H60 N4 Ni Si2'
_chemical_formula_sum 'C48 H60 N4 Ni Si2'
_chemical_formula_weight 807.89
_space_group_crystal_system monoclinic
_space_group_IT_number 15
_space_group_name_Hall '-C 2yc'
_space_group_name_H-M_alt 'C 1 2/c 1'
_atom_sites_solution_hydrogens geom
_atom_sites_solution_primary dual
_atom_sites_solution_secondary difmap
_audit_creation_method SHELXL-2018/3
_audit_update_record
;
2025-08-07 deposited with the CCDC.	2025-09-12 downloaded from the CCDC.
;
_cell_angle_alpha 90
_cell_angle_beta 92.0930(10)
_cell_angle_gamma 90
_cell_formula_units_Z 4
_cell_length_a 17.1548(2)
_cell_length_b 14.9696(2)
_cell_length_c 16.7695(2)
_cell_measurement_reflns_used 12131
_cell_measurement_temperature 100(2)
_cell_measurement_theta_max 74.5540
_cell_measurement_theta_min 2.5980
_cell_volume 4303.54(9)
_computing_cell_refinement 'CrysAlisPro 1.171.41.96a (Rigaku OD, 2021)'
_computing_data_collection 'BIS 2011.8 / APEX2 ver. 2014.9 (Bruker AXS)'
_computing_data_reduction 'CrysAlisPro 1.171.41.96a (Rigaku OD, 2021)'
_computing_molecular_graphics 'ShelXLe (Huebschle et all, 2011)'
_computing_publication_material 'SHELXL-2017/1 (Sheldrick, 2017)'
_computing_structure_refinement 'SHELXL-2017/1 (Sheldrick, 2017)'
_computing_structure_solution 'SHELXT (Sheldrick, 2014)'
_diffrn_ambient_temperature 100.00(10)
_diffrn_detector_area_resol_mean 10.0
_diffrn_measured_fraction_theta_full 0.973
_diffrn_measured_fraction_theta_max 0.945
_diffrn_measurement_device_type 'PhotonJet R (Cu) X-ray Source'
_diffrn_measurement_method '\w scans'
_diffrn_radiation_type CuK\a
_diffrn_radiation_wavelength 1.54184
_diffrn_reflns_av_R_equivalents 0.0346
_diffrn_reflns_av_unetI/netI 0.0290
_diffrn_reflns_Laue_measured_fraction_full 0.973
_diffrn_reflns_Laue_measured_fraction_max 0.945
_diffrn_reflns_limit_h_max 20
_diffrn_reflns_limit_h_min -21
_diffrn_reflns_limit_k_max 17
_diffrn_reflns_limit_k_min -17
_diffrn_reflns_limit_l_max 13
_diffrn_reflns_limit_l_min -20
_diffrn_reflns_number 15730
_diffrn_reflns_point_group_measured_fraction_full 0.973
_diffrn_reflns_point_group_measured_fraction_max 0.945
_diffrn_reflns_theta_full 72.000
_diffrn_reflns_theta_max 74.948
_diffrn_reflns_theta_min 3.920
_diffrn_source 'Rotating-anode X-ray tube'
_exptl_absorpt_coefficient_mu 1.464
_exptl_absorpt_correction_T_max 1.00000
_exptl_absorpt_correction_T_min 0.58912
_exptl_absorpt_correction_type gaussian
_exptl_absorpt_process_details
;
CrysAlisPro 1.171.41.96a (Rigaku Oxford Diffraction, 2021) Numerical 
absorption correction based on gaussian integration over a multifaceted 
crystal model Empirical absorption correction using spherical harmonics, 
implemented in SCALE3 ABSPACK scaling algorithm.
;
_exptl_crystal_colour 'clear yellow'
_exptl_crystal_density_diffrn 1.247
_exptl_crystal_description block
_exptl_crystal_F_000 1728
_exptl_crystal_size_max 0.300
_exptl_crystal_size_mid 0.210
_exptl_crystal_size_min 0.130
_refine_diff_density_max 0.467
_refine_diff_density_min -0.492
_refine_diff_density_rms 0.059
_refine_ls_extinction_method none
_refine_ls_goodness_of_fit_ref 1.124
_refine_ls_hydrogen_treatment constr
_refine_ls_matrix_type full
_refine_ls_number_parameters 255
_refine_ls_number_reflns 4186
_refine_ls_number_restraints 0
_refine_ls_restrained_S_all 1.124
_refine_ls_R_factor_all 0.0422
_refine_ls_R_factor_gt 0.0395
_refine_ls_shift/su_max 0.001
_refine_ls_shift/su_mean 0.000
_refine_ls_structure_factor_coef Fsqd
_refine_ls_weighting_details 'w=1/[\s^2^(Fo^2^)+(0.0565P)^2^+4.7842P] where P=(Fo^2^+2Fc^2^)/3'
_refine_ls_weighting_scheme calc
_refine_ls_wR_factor_gt 0.1120
_refine_ls_wR_factor_ref 0.1141
_reflns_Friedel_coverage 0.000
_reflns_number_gt 3813
_reflns_number_total 4186
_reflns_threshold_expression 'I > 2\s(I)'
_cod_data_source_file d5dt01887k2.cif
_cod_data_source_block compound_1
_cod_depositor_comments 'Adding full bibliography for 1575761--1575772.cif.'
_cod_original_sg_symbol_H-M 'C 2/c'
_cod_database_code 1575761
_shelx_shelxl_version_number 2018/3
_shelx_space_group_comment
;
The symmetry employed for this shelxl refinement is uniquely defined
by the following loop, which should always be used as a source of
symmetry information in preference to the above space-group names.
They are only intended as comments.
;
_shelx_estimated_absorpt_t_min 0.668
_shelx_estimated_absorpt_t_max 0.833

loop_
_space_group_symop_operation_xyz
'x, y, z'
'-x, y, -z+1/2'
'x+1/2, y+1/2, z'
'-x+1/2, y+1/2, -z+1/2'
'-x, -y, -z'
'x, -y, z-1/2'
'-x+1/2, -y+1/2, -z'
'x+1/2, -y+1/2, z-1/2'

loop_
_atom_site_label
_atom_site_type_symbol
_atom_site_fract_x
_atom_site_fract_y
_atom_site_fract_z
_atom_site_U_iso_or_equiv
_atom_site_adp_type
_atom_site_occupancy
_atom_site_site_symmetry_order
_atom_site_calc_flag
_atom_site_refinement_flags_posn
_atom_site_refinement_flags_adp
_atom_site_refinement_flags_occupancy
_atom_site_disorder_assembly
_atom_site_disorder_group
Ni01 Ni 0.500000 0.40191(3) 0.250000 0.01811(13) Uani 1 2 d S T P . .
C1_1 C 0.58697(12) 0.57436(13) 0.27149(12) 0.0285(4) Uani 1 1 d . . . . .
H00S_1 H 0.641392 0.588551 0.288655 0.034 Uiso 1 1 calc R U . . .
H00T_1 H 0.555035 0.628267 0.280515 0.034 Uiso 1 1 calc R U . . .
C2_1 C 0.55776(11) 0.49932(12) 0.32349(11) 0.0238(4) Uani 1 1 d . . . . .
H2_1 H 0.597272 0.474827 0.362997 0.029 Uiso 1 1 calc R U . . .
C3_1 C 0.48046(11) 0.49103(13) 0.34529(11) 0.0241(4) Uani 1 1 d . . . . .
H3_1 H 0.473320 0.461716 0.398106 0.029 Uiso 1 1 calc R U . . .
C4_1 C 0.41542(11) 0.55357(13) 0.31875(12) 0.0274(4) Uani 1 1 d . . . . .
H00Q_1 H 0.421360 0.610340 0.348631 0.033 Uiso 1 1 calc R U . . .
H00R_1 H 0.364965 0.526739 0.332716 0.033 Uiso 1 1 calc R U . . .
Si1_2 Si 0.40250(3) 0.31548(3) 0.26349(3) 0.01799(13) Uani 1 1 d . . . . .
N2_2 N 0.37147(9) 0.23556(10) 0.33141(9) 0.0213(3) Uani 1 1 d . . . . .
C3_2 C 0.29884(11) 0.19780(13) 0.30935(12) 0.0267(4) Uani 1 1 d . . . . .
H00K_2 H 0.273870 0.153360 0.339786 0.032 Uiso 1 1 calc R U . . .
C4_2 C 0.26858(11) 0.23109(13) 0.24088(12) 0.0267(4) Uani 1 1 d . . . . .
H00P_2 H 0.220026 0.212449 0.217404 0.032 Uiso 1 1 calc R U . . .
N5_2 N 0.31602(9) 0.29625(10) 0.20753(9) 0.0210(3) Uani 1 1 d . . . . .
C6_2 C 0.40393(10) 0.21680(12) 0.41002(10) 0.0200(4) Uani 1 1 d . . . . .
C7_2 C 0.45817(10) 0.14790(12) 0.42165(10) 0.0187(3) Uani 1 1 d . . . . .
C8_2 C 0.48836(10) 0.13157(12) 0.49861(10) 0.0195(4) Uani 1 1 d . . . . .
H8_2 H 0.524768 0.084378 0.506992 0.023 Uiso 1 1 calc R U . . .
C9_2 C 0.46656(11) 0.18254(12) 0.56330(11) 0.0224(4) Uani 1 1 d . . . . .
C10_2 C 0.41206(11) 0.25034(13) 0.55018(11) 0.0257(4) Uani 1 1 d . . . . .
H00L_2 H 0.396314 0.285177 0.594126 0.031 Uiso 1 1 calc R U . . .
C11_2 C 0.37996(11) 0.26853(13) 0.47445(11) 0.0245(4) Uani 1 1 d . . . . .
C12_2 C 0.48626(11) 0.09488(13) 0.35214(11) 0.0238(4) Uani 1 1 d . . . . .
H00C_2 H 0.442081 0.081414 0.315408 0.036 Uiso 1 1 calc R U . . .
H00D_2 H 0.509831 0.038966 0.371553 0.036 Uiso 1 1 calc R U . . .
H00E_2 H 0.525178 0.129709 0.324174 0.036 Uiso 1 1 calc R U . . .
C13_2 C 0.50197(13) 0.16651(14) 0.64556(11) 0.0301(4) Uani 1 1 d . . . . .
H00F_2 H 0.550284 0.132153 0.641476 0.045 Uiso 1 1 calc R U . . .
H13_2 H 0.465115 0.132975 0.677354 0.045 Uiso 1 1 calc R U . . .
H00J_2 H 0.513531 0.223962 0.671390 0.045 Uiso 1 1 calc R U . . .
C14_2 C 0.32103(12) 0.34225(15) 0.46258(13) 0.0326(5) Uani 1 1 d . . . . .
H010_2 H 0.340765 0.386431 0.425202 0.049 Uiso 1 1 calc R U . . .
H011_2 H 0.312054 0.371100 0.513898 0.049 Uiso 1 1 calc R U . . .
H012_2 H 0.271893 0.317234 0.440917 0.049 Uiso 1 1 calc R U . . .
C15_2 C 0.28490(10) 0.34683(12) 0.14070(10) 0.0193(4) Uani 1 1 d . . . . .
C16_2 C 0.22719(10) 0.41104(12) 0.15335(10) 0.0208(4) Uani 1 1 d . . . . .
C17_2 C 0.19619(10) 0.45863(12) 0.08813(10) 0.0215(4) Uani 1 1 d . . . . .
H17_2 H 0.157183 0.502360 0.096454 0.026 Uiso 1 1 calc R U . . .
C18_2 C 0.22099(10) 0.44365(12) 0.01101(10) 0.0210(4) Uani 1 1 d . . . . .
C19_2 C 0.27965(10) 0.38090(13) 0.00085(11) 0.0225(4) Uani 1 1 d . . . . .
H19_2 H 0.298105 0.371181 -0.051173 0.027 Uiso 1 1 calc R U . . .
C20_2 C 0.31217(10) 0.33197(12) 0.06412(11) 0.0206(4) Uani 1 1 d . . . . .
C21_2 C 0.20082(12) 0.43124(15) 0.23633(11) 0.0306(4) Uani 1 1 d . . . . .
H00U_2 H 0.166290 0.483409 0.234582 0.046 Uiso 1 1 calc R U . . .
H00V_2 H 0.246407 0.443796 0.271467 0.046 Uiso 1 1 calc R U . . .
H00W_2 H 0.172653 0.379634 0.256801 0.046 Uiso 1 1 calc R U . . .
C22_2 C 0.18512(11) 0.49242(14) -0.05960(12) 0.0269(4) Uani 1 1 d . . . . .
H00X_2 H 0.148684 0.452708 -0.088730 0.040 Uiso 1 1 calc R U . . .
H00Y_2 H 0.226267 0.511273 -0.094968 0.040 Uiso 1 1 calc R U . . .
H00Z_2 H 0.157017 0.545064 -0.041115 0.040 Uiso 1 1 calc R U . . .
C23_2 C 0.37637(11) 0.26631(14) 0.05002(12) 0.0293(4) Uani 1 1 d . . . . .
H23_2 H 0.377269 0.252115 -0.006992 0.044 Uiso 1 1 calc R U . . .
H00N_2 H 0.367221 0.211567 0.080333 0.044 Uiso 1 1 calc R U . . .
H00O_2 H 0.426536 0.292378 0.067503 0.044 Uiso 1 1 calc R U . . .

loop_
_atom_site_aniso_label
_atom_site_aniso_U_11
_atom_site_aniso_U_22
_atom_site_aniso_U_33
_atom_site_aniso_U_23
_atom_site_aniso_U_13
_atom_site_aniso_U_12
Ni01 0.0168(2) 0.0173(2) 0.0201(2) 0.000 -0.00001(16) 0.000
C1_1 0.0252(9) 0.0237(10) 0.0363(11) -0.0042(8) -0.0013(8) -0.0046(8)
C2_1 0.0253(9) 0.0216(9) 0.0242(9) -0.0057(7) -0.0033(7) -0.0003(7)
C3_1 0.0282(10) 0.0226(9) 0.0216(9) -0.0055(7) 0.0007(7) 0.0022(7)
C4_1 0.0263(9) 0.0226(9) 0.0335(10) -0.0018(8) 0.0046(8) 0.0043(8)
Si1_2 0.0169(2) 0.0175(2) 0.0194(2) 0.00228(17) -0.00155(17) -0.00022(17)
N2_2 0.0194(7) 0.0217(8) 0.0226(8) 0.0030(6) -0.0041(6) -0.0018(6)
C3_2 0.0232(9) 0.0263(10) 0.0304(10) 0.0070(8) -0.0043(8) -0.0071(8)
C4_2 0.0220(9) 0.0279(10) 0.0296(10) 0.0050(8) -0.0054(7) -0.0073(8)
N5_2 0.0203(7) 0.0204(8) 0.0220(7) 0.0054(6) -0.0023(6) -0.0018(6)
C6_2 0.0190(8) 0.0193(9) 0.0216(9) 0.0039(7) -0.0015(7) -0.0043(7)
C7_2 0.0186(8) 0.0175(8) 0.0200(8) 0.0022(7) 0.0009(6) -0.0046(7)
C8_2 0.0194(8) 0.0171(8) 0.0219(8) 0.0022(7) 0.0001(6) -0.0007(7)
C9_2 0.0248(9) 0.0219(9) 0.0204(9) 0.0016(7) -0.0009(7) -0.0039(7)
C10_2 0.0304(10) 0.0235(9) 0.0233(9) -0.0028(7) 0.0021(7) 0.0013(8)
C11_2 0.0251(9) 0.0219(9) 0.0267(9) 0.0007(7) 0.0020(7) 0.0027(7)
C12_2 0.0269(9) 0.0230(9) 0.0214(9) -0.0010(7) -0.0007(7) 0.0003(7)
C13_2 0.0387(11) 0.0309(11) 0.0205(9) 0.0015(8) -0.0037(8) 0.0003(9)
C14_2 0.0340(11) 0.0297(11) 0.0343(11) 0.0030(9) 0.0025(9) 0.0099(9)
C15_2 0.0167(8) 0.0202(9) 0.0206(8) 0.0022(7) -0.0050(6) -0.0030(7)
C16_2 0.0181(8) 0.0233(9) 0.0208(9) -0.0012(7) -0.0010(7) -0.0009(7)
C17_2 0.0197(8) 0.0200(9) 0.0245(9) -0.0007(7) -0.0008(7) 0.0019(7)
C18_2 0.0190(8) 0.0213(9) 0.0224(9) 0.0036(7) -0.0029(7) -0.0035(7)
C19_2 0.0207(9) 0.0269(10) 0.0199(9) 0.0007(7) 0.0015(7) -0.0012(7)
C20_2 0.0175(8) 0.0212(9) 0.0231(9) -0.0015(7) -0.0028(7) -0.0002(7)
C21_2 0.0286(10) 0.0414(12) 0.0219(9) -0.0023(9) 0.0000(7) 0.0071(9)
C22_2 0.0249(9) 0.0289(10) 0.0268(10) 0.0073(8) -0.0024(7) -0.0009(8)
C23_2 0.0259(10) 0.0321(11) 0.0297(10) -0.0023(8) -0.0005(8) 0.0084(8)

loop_
_atom_type_symbol
_atom_type_description
_atom_type_scat_dispersion_real
_atom_type_scat_dispersion_imag
_atom_type_scat_source
C C 0.0181 0.0091 'International Tables Vol C Tables 4.2.6.8 and 6.1.1.4'
H H 0.0000 0.0000 'International Tables Vol C Tables 4.2.6.8 and 6.1.1.4'
N N 0.0311 0.0180 'International Tables Vol C Tables 4.2.6.8 and 6.1.1.4'
Si Si 0.2541 0.3302 'International Tables Vol C Tables 4.2.6.8 and 6.1.1.4'
Ni Ni -3.0029 0.5091 'International Tables Vol C Tables 4.2.6.8 and 6.1.1.4'

loop_
_geom_angle_atom_site_label_1
_geom_angle_atom_site_label_2
_geom_angle_atom_site_label_3
_geom_angle
_geom_angle_site_symmetry_1
_geom_angle_site_symmetry_3
_geom_angle_publ_flag
C3_1 Ni01 C3_1 101.90(11) 2_655 . ?
C3_1 Ni01 C2_1 85.53(8) 2_655 . ?
C3_1 Ni01 C2_1 38.31(7) . . ?
C3_1 Ni01 C2_1 38.31(7) 2_655 2_655 ?
C3_1 Ni01 C2_1 85.54(8) . 2_655 ?
C2_1 Ni01 C2_1 93.60(10) . 2_655 ?
C3_1 Ni01 Si1_2 127.48(5) 2_655 . ?
C3_1 Ni01 Si1_2 98.96(5) . . ?
C2_1 Ni01 Si1_2 134.73(5) . . ?
C2_1 Ni01 Si1_2 97.27(5) 2_655 . ?
C3_1 Ni01 Si1_2 98.96(5) 2_655 2_655 ?
C3_1 Ni01 Si1_2 127.48(5) . 2_655 ?
C2_1 Ni01 Si1_2 97.27(5) . 2_655 ?
C2_1 Ni01 Si1_2 134.73(5) 2_655 2_655 ?
Si1_2 Ni01 Si1_2 105.33(3) . 2_655 ?
C2_1 C1_1 C4_1 114.60(16) . 2_655 ?
C2_1 C1_1 H00S_1 108.6 . . ?
C4_1 C1_1 H00S_1 108.6 2_655 . ?
C2_1 C1_1 H00T_1 108.6 . . ?
C4_1 C1_1 H00T_1 108.6 2_655 . ?
H00S_1 C1_1 H00T_1 107.6 . . ?
C3_1 C2_1 C1_1 123.61(17) . . ?
C3_1 C2_1 Ni01 70.36(10) . . ?
C1_1 C2_1 Ni01 109.30(12) . . ?
C3_1 C2_1 H2_1 115.0 . . ?
C1_1 C2_1 H2_1 115.0 . . ?
Ni01 C2_1 H2_1 115.0 . . ?
C2_1 C3_1 C4_1 124.53(17) . . ?
C2_1 C3_1 Ni01 71.33(10) . . ?
C4_1 C3_1 Ni01 107.68(12) . . ?
C2_1 C3_1 H3_1 114.8 . . ?
C4_1 C3_1 H3_1 114.8 . . ?
Ni01 C3_1 H3_1 114.8 . . ?
C3_1 C4_1 C1_1 113.98(16) . 2_655 ?
C3_1 C4_1 H00Q_1 108.8 . . ?
C1_1 C4_1 H00Q_1 108.8 2_655 . ?
C3_1 C4_1 H00R_1 108.8 . . ?
C1_1 C4_1 H00R_1 108.8 2_655 . ?
H00Q_1 C4_1 H00R_1 107.7 . . ?
N2_2 Si1_2 N5_2 87.96(7) . . ?
N2_2 Si1_2 Ni01 137.97(5) . . ?
N5_2 Si1_2 Ni01 134.07(5) . . ?
C3_2 N2_2 C6_2 118.17(15) . . ?
C3_2 N2_2 Si1_2 113.07(12) . . ?
C6_2 N2_2 Si1_2 127.82(12) . . ?
C4_2 C3_2 N2_2 112.85(17) . . ?
C4_2 C3_2 H00K_2 123.6 . . ?
N2_2 C3_2 H00K_2 123.6 . . ?
C3_2 C4_2 N5_2 112.90(17) . . ?
C3_2 C4_2 H00P_2 123.6 . . ?
N5_2 C4_2 H00P_2 123.6 . . ?
C4_2 N5_2 C15_2 118.25(15) . . ?
C4_2 N5_2 Si1_2 113.21(12) . . ?
C15_2 N5_2 Si1_2 127.89(12) . . ?
C7_2 C6_2 C11_2 120.80(16) . . ?
C7_2 C6_2 N2_2 120.32(16) . . ?
C11_2 C6_2 N2_2 118.88(16) . . ?
C8_2 C7_2 C6_2 118.76(16) . . ?
C8_2 C7_2 C12_2 120.40(16) . . ?
C6_2 C7_2 C12_2 120.78(16) . . ?
C9_2 C8_2 C7_2 121.68(17) . . ?
C9_2 C8_2 H8_2 119.2 . . ?
C7_2 C8_2 H8_2 119.2 . . ?
C8_2 C9_2 C10_2 118.40(16) . . ?
C8_2 C9_2 C13_2 121.13(17) . . ?
C10_2 C9_2 C13_2 120.46(17) . . ?
C9_2 C10_2 C11_2 121.84(17) . . ?
C9_2 C10_2 H00L_2 119.1 . . ?
C11_2 C10_2 H00L_2 119.1 . . ?
C10_2 C11_2 C6_2 118.50(17) . . ?
C10_2 C11_2 C14_2 120.35(17) . . ?
C6_2 C11_2 C14_2 121.15(17) . . ?
C7_2 C12_2 H00C_2 109.5 . . ?
C7_2 C12_2 H00D_2 109.5 . . ?
H00C_2 C12_2 H00D_2 109.5 . . ?
C7_2 C12_2 H00E_2 109.5 . . ?
H00C_2 C12_2 H00E_2 109.5 . . ?
H00D_2 C12_2 H00E_2 109.5 . . ?
C9_2 C13_2 H00F_2 109.5 . . ?
C9_2 C13_2 H13_2 109.5 . . ?
H00F_2 C13_2 H13_2 109.5 . . ?
C9_2 C13_2 H00J_2 109.5 . . ?
H00F_2 C13_2 H00J_2 109.5 . . ?
H13_2 C13_2 H00J_2 109.5 . . ?
C11_2 C14_2 H010_2 109.5 . . ?
C11_2 C14_2 H011_2 109.5 . . ?
H010_2 C14_2 H011_2 109.5 . . ?
C11_2 C14_2 H012_2 109.5 . . ?
H010_2 C14_2 H012_2 109.5 . . ?
H011_2 C14_2 H012_2 109.5 . . ?
C20_2 C15_2 C16_2 120.62(16) . . ?
C20_2 C15_2 N5_2 120.25(16) . . ?
C16_2 C15_2 N5_2 119.14(16) . . ?
C17_2 C16_2 C15_2 118.88(16) . . ?
C17_2 C16_2 C21_2 120.15(16) . . ?
C15_2 C16_2 C21_2 120.94(16) . . ?
C16_2 C17_2 C18_2 121.66(17) . . ?
C16_2 C17_2 H17_2 119.2 . . ?
C18_2 C17_2 H17_2 119.2 . . ?
C19_2 C18_2 C17_2 117.94(16) . . ?
C19_2 C18_2 C22_2 120.55(16) . . ?
C17_2 C18_2 C22_2 121.50(17) . . ?
C20_2 C19_2 C18_2 122.30(16) . . ?
C20_2 C19_2 H19_2 118.9 . . ?
C18_2 C19_2 H19_2 118.9 . . ?
C19_2 C20_2 C15_2 118.57(16) . . ?
C19_2 C20_2 C23_2 120.08(16) . . ?
C15_2 C20_2 C23_2 121.33(16) . . ?
C16_2 C21_2 H00U_2 109.5 . . ?
C16_2 C21_2 H00V_2 109.5 . . ?
H00U_2 C21_2 H00V_2 109.5 . . ?
C16_2 C21_2 H00W_2 109.5 . . ?
H00U_2 C21_2 H00W_2 109.5 . . ?
H00V_2 C21_2 H00W_2 109.5 . . ?
C18_2 C22_2 H00X_2 109.5 . . ?
C18_2 C22_2 H00Y_2 109.5 . . ?
H00X_2 C22_2 H00Y_2 109.5 . . ?
C18_2 C22_2 H00Z_2 109.5 . . ?
H00X_2 C22_2 H00Z_2 109.5 . . ?
H00Y_2 C22_2 H00Z_2 109.5 . . ?
C20_2 C23_2 H23_2 109.5 . . ?
C20_2 C23_2 H00N_2 109.5 . . ?
H23_2 C23_2 H00N_2 109.5 . . ?
C20_2 C23_2 H00O_2 109.5 . . ?
H23_2 C23_2 H00O_2 109.5 . . ?
H00N_2 C23_2 H00O_2 109.5 . . ?

loop_
_geom_bond_atom_site_label_1
_geom_bond_atom_site_label_2
_geom_bond_distance
_geom_bond_site_symmetry_2
_geom_bond_publ_flag
Ni01 C3_1 2.1177(18) 2_655 ?
Ni01 C3_1 2.1177(18) . ?
Ni01 C2_1 2.1303(18) . ?
Ni01 C2_1 2.1303(18) 2_655 ?
Ni01 Si1_2 2.1330(5) . ?
Ni01 Si1_2 2.1330(5) 2_655 ?
C1_1 C2_1 1.518(3) . ?
C1_1 C4_1 1.544(3) 2_655 ?
C1_1 H00S_1 0.9900 . ?
C1_1 H00T_1 0.9900 . ?
C2_1 C3_1 1.394(3) . ?
C2_1 H2_1 1.0000 . ?
C3_1 C4_1 1.511(3) . ?
C3_1 H3_1 1.0000 . ?
C4_1 H00Q_1 0.9900 . ?
C4_1 H00R_1 0.9900 . ?
Si1_2 N2_2 1.7482(16) . ?
Si1_2 N5_2 1.7502(15) . ?
N2_2 C3_2 1.405(2) . ?
N2_2 C6_2 1.440(2) . ?
C3_2 C4_2 1.339(3) . ?
C3_2 H00K_2 0.9500 . ?
C4_2 N5_2 1.400(2) . ?
C4_2 H00P_2 0.9500 . ?
N5_2 C15_2 1.439(2) . ?
C6_2 C7_2 1.398(2) . ?
C6_2 C11_2 1.403(3) . ?
C7_2 C8_2 1.395(2) . ?
C7_2 C12_2 1.504(2) . ?
C8_2 C9_2 1.389(3) . ?
C8_2 H8_2 0.9500 . ?
C9_2 C10_2 1.392(3) . ?
C9_2 C13_2 1.506(2) . ?
C10_2 C11_2 1.392(3) . ?
C10_2 H00L_2 0.9500 . ?
C11_2 C14_2 1.505(3) . ?
C12_2 H00C_2 0.9800 . ?
C12_2 H00D_2 0.9800 . ?
C12_2 H00E_2 0.9800 . ?
C13_2 H00F_2 0.9800 . ?
C13_2 H13_2 0.9800 . ?
C13_2 H00J_2 0.9800 . ?
C14_2 H010_2 0.9800 . ?
C14_2 H011_2 0.9800 . ?
C14_2 H012_2 0.9800 . ?
C15_2 C20_2 1.400(3) . ?
C15_2 C16_2 1.402(3) . ?
C16_2 C17_2 1.394(2) . ?
C16_2 C21_2 1.509(2) . ?
C17_2 C18_2 1.394(2) . ?
C17_2 H17_2 0.9500 . ?
C18_2 C19_2 1.392(3) . ?
C18_2 C22_2 1.503(2) . ?
C19_2 C20_2 1.389(3) . ?
C19_2 H19_2 0.9500 . ?
C20_2 C23_2 1.501(3) . ?
C21_2 H00U_2 0.9800 . ?
C21_2 H00V_2 0.9800 . ?
C21_2 H00W_2 0.9800 . ?
C22_2 H00X_2 0.9800 . ?
C22_2 H00Y_2 0.9800 . ?
C22_2 H00Z_2 0.9800 . ?
C23_2 H23_2 0.9800 . ?
C23_2 H00N_2 0.9800 . ?
C23_2 H00O_2 0.9800 . ?

loop_
_geom_torsion_atom_site_label_1
_geom_torsion_atom_site_label_2
_geom_torsion_atom_site_label_3
_geom_torsion_atom_site_label_4
_geom_torsion
_geom_torsion_site_symmetry_1
_geom_torsion_site_symmetry_2
_geom_torsion_site_symmetry_3
_geom_torsion_site_symmetry_4
_geom_torsion_publ_flag
C4_1 C1_1 C2_1 C3_1 -91.3(2) 2_655 . . . ?
C4_1 C1_1 C2_1 Ni01 -12.5(2) 2_655 . . . ?
C1_1 C2_1 C3_1 C4_1 1.6(3) . . . . ?
Ni01 C2_1 C3_1 C4_1 -99.01(17) . . . . ?
C1_1 C2_1 C3_1 Ni01 100.61(17) . . . . ?
C2_1 C3_1 C4_1 C1_1 46.9(3) . . . 2_655 ?
Ni01 C3_1 C4_1 C1_1 -32.2(2) . . . 2_655 ?
N5_2 Si1_2 N2_2 C3_2 0.44(14) . . . . ?
Ni01 Si1_2 N2_2 C3_2 179.93(10) . . . . ?
N5_2 Si1_2 N2_2 C6_2 -168.14(16) . . . . ?
Ni01 Si1_2 N2_2 C6_2 11.3(2) . . . . ?
C6_2 N2_2 C3_2 C4_2 169.71(17) . . . . ?
Si1_2 N2_2 C3_2 C4_2 -0.1(2) . . . . ?
N2_2 C3_2 C4_2 N5_2 -0.5(3) . . . . ?
C3_2 C4_2 N5_2 C15_2 -170.69(17) . . . . ?
C3_2 C4_2 N5_2 Si1_2 0.8(2) . . . . ?
N2_2 Si1_2 N5_2 C4_2 -0.70(14) . . . . ?
Ni01 Si1_2 N5_2 C4_2 179.78(10) . . . . ?
N2_2 Si1_2 N5_2 C15_2 169.81(16) . . . . ?
Ni01 Si1_2 N5_2 C15_2 -9.7(2) . . . . ?
C3_2 N2_2 C6_2 C7_2 96.1(2) . . . . ?
Si1_2 N2_2 C6_2 C7_2 -95.83(19) . . . . ?
C3_2 N2_2 C6_2 C11_2 -83.7(2) . . . . ?
Si1_2 N2_2 C6_2 C11_2 84.4(2) . . . . ?
C11_2 C6_2 C7_2 C8_2 -0.2(3) . . . . ?
N2_2 C6_2 C7_2 C8_2 -179.96(15) . . . . ?
C11_2 C6_2 C7_2 C12_2 -177.53(16) . . . . ?
N2_2 C6_2 C7_2 C12_2 2.7(2) . . . . ?
C6_2 C7_2 C8_2 C9_2 -0.7(3) . . . . ?
C12_2 C7_2 C8_2 C9_2 176.59(16) . . . . ?
C7_2 C8_2 C9_2 C10_2 1.2(3) . . . . ?
C7_2 C8_2 C9_2 C13_2 -177.59(17) . . . . ?
C8_2 C9_2 C10_2 C11_2 -0.7(3) . . . . ?
C13_2 C9_2 C10_2 C11_2 178.10(18) . . . . ?
C9_2 C10_2 C11_2 C6_2 -0.2(3) . . . . ?
C9_2 C10_2 C11_2 C14_2 179.86(18) . . . . ?
C7_2 C6_2 C11_2 C10_2 0.7(3) . . . . ?
N2_2 C6_2 C11_2 C10_2 -179.56(16) . . . . ?
C7_2 C6_2 C11_2 C14_2 -179.41(17) . . . . ?
N2_2 C6_2 C11_2 C14_2 0.4(3) . . . . ?
C4_2 N5_2 C15_2 C20_2 -108.0(2) . . . . ?
Si1_2 N5_2 C15_2 C20_2 81.9(2) . . . . ?
C4_2 N5_2 C15_2 C16_2 72.0(2) . . . . ?
Si1_2 N5_2 C15_2 C16_2 -98.05(18) . . . . ?
C20_2 C15_2 C16_2 C17_2 1.3(3) . . . . ?
N5_2 C15_2 C16_2 C17_2 -178.77(16) . . . . ?
C20_2 C15_2 C16_2 C21_2 -176.42(17) . . . . ?
N5_2 C15_2 C16_2 C21_2 3.5(3) . . . . ?
C15_2 C16_2 C17_2 C18_2 0.2(3) . . . . ?
C21_2 C16_2 C17_2 C18_2 177.96(17) . . . . ?
C16_2 C17_2 C18_2 C19_2 -1.7(3) . . . . ?
C16_2 C17_2 C18_2 C22_2 177.47(17) . . . . ?
C17_2 C18_2 C19_2 C20_2 1.7(3) . . . . ?
C22_2 C18_2 C19_2 C20_2 -177.47(17) . . . . ?
C18_2 C19_2 C20_2 C15_2 -0.2(3) . . . . ?
C18_2 C19_2 C20_2 C23_2 -178.87(17) . . . . ?
C16_2 C15_2 C20_2 C19_2 -1.3(3) . . . . ?
N5_2 C15_2 C20_2 C19_2 178.78(16) . . . . ?
C16_2 C15_2 C20_2 C23_2 177.32(17) . . . . ?
N5_2 C15_2 C20_2 C23_2 -2.6(3) . . . . ?
